data_4070819
loop_
_publ_author_name
'Melikyan, Gagik G.'
'Wild, Christopher'
'Toure, Pogban'

_publ_section_title
;
 Intramolecular Cyclizations of Co2(CO)6-Complexed Propargyl Radicals:
 Synthesis ofd,l- andmeso-1,5-Cyclodecadiynes
;
_journal_issue 7
_journal_name_full Organometallics
_journal_page_first 1569
_journal_paper_doi 10.1021/om7010497
_journal_volume 27
_journal_year 2008
_chemical_formula_moiety 'C28 H32 O6'
_chemical_formula_sum 'C28 H32 O6'
_chemical_formula_weight 464.54
_chemical_name_systematic
; 
 ? 
;
_space_group_IT_number 14
_symmetry_cell_setting monoclinic
_symmetry_space_group_name_Hall '-P 2yn'
_symmetry_space_group_name_H-M 'P 1 21/n 1'
_atom_sites_solution_hydrogens geom
_atom_sites_solution_primary direct
_atom_sites_solution_secondary difmap
_audit_creation_method SHELXL-97
_cell_angle_alpha 90.00
_cell_angle_beta 91.424(8)
_cell_angle_gamma 90.00
_cell_formula_units_Z 4
_cell_length_a 6.9725(13)
_cell_length_b 9.5826(17)
_cell_length_c 36.815(7)
_cell_measurement_reflns_used 556
_cell_measurement_temperature 173(2)
_cell_measurement_theta_max 13.97
_cell_measurement_theta_min 2.70
_cell_volume 2459.0(8)
_computing_cell_refinement 'Bruker SMART'
_computing_data_collection 'Bruker SMART'
_computing_data_reduction 'Bruker SAINT'
_computing_molecular_graphics 'Bruker SHELXTL'
_computing_publication_material 'Bruker SHELXTL'
_computing_structure_refinement 'SHELXL-97 (Sheldrick, 1997)'
_computing_structure_solution 'SHELXS-97 (Sheldrick, 1990)'
_diffrn_ambient_temperature 173(2)
_diffrn_measured_fraction_theta_full 0.989
_diffrn_measured_fraction_theta_max 0.989
_diffrn_measurement_device_type 'CCD area detector'
_diffrn_measurement_method 'phi and omega scans'
_diffrn_radiation_monochromator graphite
_diffrn_radiation_source 'fine-focus sealed tube'
_diffrn_radiation_type MoK\a
_diffrn_radiation_wavelength 0.71073
_diffrn_reflns_av_R_equivalents 0.1737
_diffrn_reflns_av_sigmaI/netI 0.2353
_diffrn_reflns_limit_h_max 8
_diffrn_reflns_limit_h_min -8
_diffrn_reflns_limit_k_max 11
_diffrn_reflns_limit_k_min -11
_diffrn_reflns_limit_l_max 45
_diffrn_reflns_limit_l_min -46
_diffrn_reflns_number 19450
_diffrn_reflns_theta_full 26.47
_diffrn_reflns_theta_max 26.47
_diffrn_reflns_theta_min 2.20
_exptl_absorpt_coefficient_mu 0.087
_exptl_absorpt_correction_T_max 0.9939
_exptl_absorpt_correction_T_min 0.9879
_exptl_absorpt_correction_type multi-scan
_exptl_absorpt_process_details SADABS
_exptl_crystal_colour colourless
_exptl_crystal_density_diffrn 1.255
_exptl_crystal_density_method 'not measured'
_exptl_crystal_description irreg
_exptl_crystal_F_000 992
_exptl_crystal_size_max 0.14
_exptl_crystal_size_mid 0.12
_exptl_crystal_size_min 0.07
_refine_diff_density_max 0.238
_refine_diff_density_min -0.244
_refine_diff_density_rms 0.059
_refine_ls_extinction_method none
_refine_ls_goodness_of_fit_ref 1.017
_refine_ls_hydrogen_treatment constr
_refine_ls_matrix_type full
_refine_ls_number_parameters 313
_refine_ls_number_reflns 5017
_refine_ls_number_restraints 0
_refine_ls_restrained_S_all 1.017
_refine_ls_R_factor_all 0.2470
_refine_ls_R_factor_gt 0.0870
_refine_ls_shift/su_max 0.001
_refine_ls_shift/su_mean 0.000
_refine_ls_structure_factor_coef Fsqd
_refine_ls_weighting_details 'calc w=1/[\s^2^(Fo^2^)+(0.0350P)^2^+0.0000P] where P=(Fo^2^+2Fc^2^)/3'
_refine_ls_weighting_scheme calc
_refine_ls_wR_factor_gt 0.1380
_refine_ls_wR_factor_ref 0.1817
_reflns_number_gt 1818
_reflns_number_total 5017
_reflns_threshold_expression >2sigma(I)
_cod_data_source_file om7010497-file004.cif
_cod_data_source_block cw80s
_cod_depositor_comments
;
The following automatic conversions were performed:

'_symmetry_cell_setting' value 'Monoclinic' changed to 'monoclinic'
according to /home/saulius/struct/CIF-dictionaries/cif_core.dic
dictionary named 'cif_core.dic' version 2.4.1 from 2010-06-29.

Automatic conversion script
Id: cif_fix_values 1715 2011-07-08 13:25:40Z adriana 
;
_cod_original_sg_symbol_H-M P2(1)/n
_cod_database_code 4070819

loop_
_symmetry_equiv_pos_as_xyz
'x, y, z'
'-x+1/2, y+1/2, -z+1/2'
'-x, -y, -z'
'x-1/2, -y-1/2, z-1/2'

loop_
_atom_site_label
_atom_site_type_symbol
_atom_site_fract_x
_atom_site_fract_y
_atom_site_fract_z
_atom_site_U_iso_or_equiv
_atom_site_adp_type
_atom_site_occupancy
_atom_site_symmetry_multiplicity
_atom_site_calc_flag
_atom_site_refinement_flags
C1 C 0.9345(6) 0.5272(5) 0.88767(12) 0.0395(13) Uani 1 1 d .
H1 H 0.9628 0.4542 0.9065 0.047 Uiso 1 1 calc R
C2 C 1.1159(6) 0.5748(5) 0.87195(12) 0.0379(13) Uani 1 1 d .
C3 C 1.2387(6) 0.6307(6) 0.85630(13) 0.0435(14) Uani 1 1 d .
C4 C 1.3734(7) 0.7209(6) 0.83623(13) 0.0539(15) Uani 1 1 d .
H4A H 1.3827 0.6867 0.8110 0.065 Uiso 1 1 calc R
H4B H 1.5026 0.7151 0.8479 0.065 Uiso 1 1 calc R
C5 C 1.3067(7) 0.8736(6) 0.83571(13) 0.0600(16) Uani 1 1 d .
H5A H 1.4118 0.9323 0.8265 0.072 Uiso 1 1 calc R
H5B H 1.2827 0.9031 0.8610 0.072 Uiso 1 1 calc R
C6 C 1.1247(7) 0.9012(6) 0.81236(12) 0.0594(16) Uani 1 1 d .
H6A H 1.1575 0.9668 0.7927 0.071 Uiso 1 1 calc R
H6B H 1.0841 0.8123 0.8008 0.071 Uiso 1 1 calc R
C7 C 0.9554(7) 0.9608(6) 0.83260(13) 0.0585(16) Uani 1 1 d .
H7A H 0.9937 1.0506 0.8439 0.070 Uiso 1 1 calc R
H7B H 0.8488 0.9798 0.8150 0.070 Uiso 1 1 calc R
C8 C 0.8881(7) 0.8659(6) 0.86080(13) 0.0432(14) Uani 1 1 d .
C9 C 0.8464(6) 0.7782(6) 0.88203(13) 0.0381(13) Uani 1 1 d .
C10 C 0.8356(6) 0.6560(5) 0.90615(11) 0.0356(12) Uani 1 1 d .
H10 H 0.6970 0.6327 0.9091 0.043 Uiso 1 1 calc R
C11 C 0.7990(6) 0.4669(5) 0.85848(12) 0.0374(13) Uani 1 1 d .
C12 C 0.6679(6) 0.3654(5) 0.86849(12) 0.0417(13) Uani 1 1 d .
H12 H 0.6673 0.3325 0.8928 0.050 Uiso 1 1 calc R
C13 C 0.5386(6) 0.3125(5) 0.84304(13) 0.0393(13) Uani 1 1 d .
C14 C 0.5371(6) 0.3593(5) 0.80739(12) 0.0357(12) Uani 1 1 d .
C15 C 0.6672(6) 0.4610(5) 0.79752(12) 0.0377(13) Uani 1 1 d .
C16 C 0.8009(6) 0.5131(5) 0.82306(11) 0.0366(13) Uani 1 1 d .
H16 H 0.8928 0.5804 0.8160 0.044 Uiso 1 1 calc R
C17 C 0.3611(9) 0.1907(7) 0.88653(13) 0.092(2) Uani 1 1 d .
H17A H 0.4724 0.1508 0.8995 0.138 Uiso 1 1 calc R
H17B H 0.2524 0.1262 0.8879 0.138 Uiso 1 1 calc R
H17C H 0.3270 0.2800 0.8977 0.138 Uiso 1 1 calc R
C18 C 0.2217(6) 0.3530(6) 0.78277(13) 0.0625(17) Uani 1 1 d .
H18A H 0.1735 0.3385 0.8073 0.094 Uiso 1 1 calc R
H18B H 0.1407 0.3021 0.7651 0.094 Uiso 1 1 calc R
H18C H 0.2188 0.4528 0.7770 0.094 Uiso 1 1 calc R
C19 C 0.7717(7) 0.6234(6) 0.75280(12) 0.0669(18) Uani 1 1 d .
H19A H 0.7497 0.7004 0.7697 0.100 Uiso 1 1 calc R
H19B H 0.7385 0.6534 0.7280 0.100 Uiso 1 1 calc R
H19C H 0.9071 0.5960 0.7542 0.100 Uiso 1 1 calc R
C20 C 0.9230(6) 0.6868(5) 0.94374(11) 0.0341(12) Uani 1 1 d .
C21 C 1.0996(6) 0.7545(5) 0.94740(11) 0.0361(12) Uani 1 1 d .
H21 H 1.1660 0.7824 0.9264 0.043 Uiso 1 1 calc R
C22 C 1.1784(6) 0.7812(5) 0.98169(12) 0.0347(12) Uani 1 1 d .
C23 C 1.0835(6) 0.7396(5) 1.01237(11) 0.0325(12) Uani 1 1 d .
C24 C 0.9071(6) 0.6715(5) 1.00877(11) 0.0342(12) Uani 1 1 d .
C25 C 0.8304(6) 0.6454(5) 0.97466(11) 0.0359(12) Uani 1 1 d .
H25 H 0.7111 0.5980 0.9723 0.043 Uiso 1 1 calc R
C26 C 1.4466(6) 0.9014(6) 0.95714(12) 0.0577(16) Uani 1 1 d .
H26A H 1.4731 0.8256 0.9401 0.087 Uiso 1 1 calc R
H26B H 1.5676 0.9446 0.9652 0.087 Uiso 1 1 calc R
H26C H 1.3653 0.9716 0.9450 0.087 Uiso 1 1 calc R
C27 C 1.0991(7) 0.8936(6) 1.06164(12) 0.0606(17) Uani 1 1 d .
H27A H 1.1232 0.9700 1.0447 0.091 Uiso 1 1 calc R
H27B H 1.1678 0.9116 1.0847 0.091 Uiso 1 1 calc R
H27C H 0.9611 0.8872 1.0659 0.091 Uiso 1 1 calc R
C28 C 0.6441(6) 0.5682(6) 1.03855(11) 0.0483(14) Uani 1 1 d .
H28A H 0.5478 0.6319 1.0281 0.072 Uiso 1 1 calc R
H28B H 0.6061 0.5401 1.0629 0.072 Uiso 1 1 calc R
H28C H 0.6539 0.4853 1.0231 0.072 Uiso 1 1 calc R
O1 O 0.4059(5) 0.2124(4) 0.85001(8) 0.0571(10) Uani 1 1 d .
O2 O 0.4140(4) 0.3030(3) 0.78123(7) 0.0446(9) Uani 1 1 d .
O3 O 0.6538(4) 0.5062(4) 0.76232(8) 0.0519(10) Uani 1 1 d .
O4 O 1.3502(4) 0.8468(4) 0.98775(7) 0.0480(10) Uani 1 1 d .
O5 O 1.1652(4) 0.7643(4) 1.04646(7) 0.0410(9) Uani 1 1 d .
O6 O 0.8253(4) 0.6368(4) 1.04079(7) 0.0434(9) Uani 1 1 d .

loop_
_atom_site_aniso_label
_atom_site_aniso_U_11
_atom_site_aniso_U_22
_atom_site_aniso_U_33
_atom_site_aniso_U_23
_atom_site_aniso_U_13
_atom_site_aniso_U_12
C1 0.040(3) 0.039(4) 0.039(3) 0.001(3) -0.006(2) 0.006(3)
C2 0.031(3) 0.045(4) 0.038(3) -0.009(3) -0.005(2) 0.007(3)
C3 0.032(3) 0.049(4) 0.049(3) -0.017(3) -0.005(2) 0.004(3)
C4 0.041(3) 0.059(5) 0.062(4) -0.005(3) 0.011(2) -0.009(3)
C5 0.061(3) 0.054(5) 0.066(4) -0.007(3) -0.004(3) -0.008(3)
C6 0.074(4) 0.057(4) 0.046(3) 0.004(3) 0.000(3) -0.007(3)
C7 0.078(4) 0.051(4) 0.047(3) 0.007(3) -0.005(3) 0.005(3)
C8 0.047(3) 0.044(4) 0.039(3) -0.006(3) -0.004(2) 0.008(3)
C9 0.038(3) 0.042(4) 0.034(3) -0.009(3) -0.004(2) 0.005(3)
C10 0.035(2) 0.038(4) 0.033(3) -0.002(3) -0.001(2) 0.007(3)
C11 0.041(3) 0.041(4) 0.030(3) -0.006(3) 0.002(2) -0.005(3)
C12 0.057(3) 0.041(4) 0.028(3) 0.002(3) 0.004(2) -0.007(3)
C13 0.041(3) 0.030(4) 0.047(3) -0.003(3) 0.006(2) -0.012(3)
C14 0.039(3) 0.037(4) 0.031(3) -0.009(3) -0.001(2) -0.005(3)
C15 0.039(3) 0.044(4) 0.030(3) -0.003(3) 0.000(2) -0.003(3)
C16 0.031(2) 0.046(4) 0.033(3) -0.001(3) 0.004(2) -0.010(3)
C17 0.137(6) 0.088(6) 0.052(4) -0.010(4) 0.031(4) -0.070(5)
C18 0.035(3) 0.080(5) 0.072(4) -0.020(4) -0.003(3) 0.000(3)
C19 0.090(4) 0.072(5) 0.038(3) 0.017(3) -0.013(3) -0.040(4)
C20 0.046(3) 0.033(3) 0.023(3) -0.003(2) -0.004(2) 0.006(3)
C21 0.035(3) 0.039(4) 0.035(3) 0.001(3) 0.000(2) 0.004(3)
C22 0.029(2) 0.033(3) 0.041(3) -0.001(3) -0.005(2) 0.002(2)
C23 0.040(3) 0.030(3) 0.026(3) -0.003(2) -0.007(2) 0.011(3)
C24 0.035(3) 0.035(4) 0.032(3) 0.000(2) 0.000(2) 0.003(2)
C25 0.040(3) 0.035(3) 0.032(3) -0.003(3) -0.001(2) -0.005(3)
C26 0.049(3) 0.071(5) 0.053(3) 0.008(3) 0.007(3) -0.018(3)
C27 0.061(3) 0.069(5) 0.052(3) -0.030(3) 0.010(3) -0.009(3)
C28 0.046(3) 0.058(4) 0.041(3) 0.003(3) 0.003(2) -0.002(3)
O1 0.080(2) 0.052(3) 0.039(2) -0.0073(19) 0.0120(18) -0.032(2)
O2 0.0393(18) 0.049(3) 0.045(2) -0.0187(18) 0.0000(15) -0.0111(18)
O3 0.060(2) 0.063(3) 0.032(2) 0.0018(19) -0.0096(16) -0.022(2)
O4 0.0476(19) 0.059(3) 0.0372(19) -0.0013(19) 0.0023(16) -0.0129(19)
O5 0.0476(19) 0.046(2) 0.0289(18) -0.0088(18) -0.0045(14) 0.0029(19)
O6 0.0422(18) 0.057(3) 0.0313(18) 0.0031(18) 0.0019(14) -0.0105(19)

loop_
_atom_type_symbol
_atom_type_description
_atom_type_scat_dispersion_real
_atom_type_scat_dispersion_imag
_atom_type_scat_source
C C 0.0033 0.0016 'International Tables Vol C Tables 4.2.6.8 and 6.1.1.4'
H H 0.0000 0.0000 'International Tables Vol C Tables 4.2.6.8 and 6.1.1.4'
O O 0.0106 0.0060 'International Tables Vol C Tables 4.2.6.8 and 6.1.1.4'

loop_
_geom_angle_atom_site_label_1
_geom_angle_atom_site_label_2
_geom_angle_atom_site_label_3
_geom_angle
C2 C1 C11 111.2(4)
C2 C1 C10 108.4(4)
C11 C1 C10 109.3(3)
C2 C1 H1 109.3
C11 C1 H1 109.3
C10 C1 H1 109.3
C3 C2 C1 167.5(5)
C2 C3 C4 170.9(5)
C3 C4 C5 111.4(4)
C3 C4 H4A 109.3
C5 C4 H4A 109.3
C3 C4 H4B 109.3
C5 C4 H4B 109.3
H4A C4 H4B 108.0
C4 C5 C6 114.6(5)
C4 C5 H5A 108.6
C6 C5 H5A 108.6
C4 C5 H5B 108.6
C6 C5 H5B 108.6
H5A C5 H5B 107.6
C7 C6 C5 115.5(4)
C7 C6 H6A 108.4
C5 C6 H6A 108.4
C7 C6 H6B 108.4
C5 C6 H6B 108.4
H6A C6 H6B 107.5
C8 C7 C6 112.3(5)
C8 C7 H7A 109.1
C6 C7 H7A 109.1
C8 C7 H7B 109.1
C6 C7 H7B 109.1
H7A C7 H7B 107.9
C9 C8 C7 172.7(6)
C8 C9 C10 167.3(5)
C9 C10 C20 111.5(4)
C9 C10 C1 109.4(4)
C20 C10 C1 111.9(3)
C9 C10 H10 107.9
C20 C10 H10 107.9
C1 C10 H10 107.9
C16 C11 C12 119.8(4)
C16 C11 C1 121.6(4)
C12 C11 C1 118.5(4)
C13 C12 C11 120.0(4)
C13 C12 H12 120.0
C11 C12 H12 120.0
O1 C13 C12 124.5(4)
O1 C13 C14 114.7(4)
C12 C13 C14 120.8(4)
O2 C14 C15 119.4(4)
O2 C14 C13 121.5(4)
C15 C14 C13 119.1(4)
O3 C15 C14 116.2(4)
O3 C15 C16 123.5(4)
C14 C15 C16 120.3(4)
C11 C16 C15 120.0(4)
C11 C16 H16 120.0
C15 C16 H16 120.0
O1 C17 H17A 109.5
O1 C17 H17B 109.5
H17A C17 H17B 109.5
O1 C17 H17C 109.5
H17A C17 H17C 109.5
H17B C17 H17C 109.5
O2 C18 H18A 109.5
O2 C18 H18B 109.5
H18A C18 H18B 109.5
O2 C18 H18C 109.5
H18A C18 H18C 109.5
H18B C18 H18C 109.5
O3 C19 H19A 109.5
O3 C19 H19B 109.5
H19A C19 H19B 109.5
O3 C19 H19C 109.5
H19A C19 H19C 109.5
H19B C19 H19C 109.5
C25 C20 C21 118.9(4)
C25 C20 C10 120.5(4)
C21 C20 C10 120.6(4)
C22 C21 C20 120.1(4)
C22 C21 H21 119.9
C20 C21 H21 119.9
O4 C22 C23 115.8(4)
O4 C22 C21 124.0(4)
C23 C22 C21 120.2(4)
C22 C23 O5 119.8(4)
C22 C23 C24 119.7(4)
O5 C23 C24 120.5(4)
O6 C24 C25 125.7(4)
O6 C24 C23 114.7(4)
C25 C24 C23 119.6(4)
C24 C25 C20 121.4(4)
C24 C25 H25 119.3
C20 C25 H25 119.3
O4 C26 H26A 109.5
O4 C26 H26B 109.5
H26A C26 H26B 109.5
O4 C26 H26C 109.5
H26A C26 H26C 109.5
H26B C26 H26C 109.5
O5 C27 H27A 109.5
O5 C27 H27B 109.5
H27A C27 H27B 109.5
O5 C27 H27C 109.5
H27A C27 H27C 109.5
H27B C27 H27C 109.5
O6 C28 H28A 109.5
O6 C28 H28B 109.5
H28A C28 H28B 109.5
O6 C28 H28C 109.5
H28A C28 H28C 109.5
H28B C28 H28C 109.5
C13 O1 C17 117.0(4)
C14 O2 C18 114.1(3)
C15 O3 C19 116.9(3)
C22 O4 C26 117.9(3)
C23 O5 C27 111.7(3)
C24 O6 C28 116.8(3)

loop_
_geom_bond_atom_site_label_1
_geom_bond_atom_site_label_2
_geom_bond_distance
C1 C2 1.477(6)
C1 C11 1.526(6)
C1 C10 1.576(6)
C1 H1 1.0000
C2 C3 1.173(6)
C3 C4 1.487(7)
C4 C5 1.535(7)
C4 H4A 0.9900
C4 H4B 0.9900
C5 C6 1.538(6)
C5 H5A 0.9900
C5 H5B 0.9900
C6 C7 1.523(6)
C6 H6A 0.9900
C6 H6B 0.9900
C7 C8 1.466(7)
C7 H7A 0.9900
C7 H7B 0.9900
C8 C9 1.189(6)
C9 C10 1.473(7)
C10 C20 1.527(5)
C10 H10 1.0000
C11 C16 1.377(5)
C11 C12 1.391(6)
C12 C13 1.381(6)
C12 H12 0.9500
C13 O1 1.361(5)
C13 C14 1.387(6)
C14 O2 1.384(5)
C14 C15 1.385(6)
C15 O3 1.367(5)
C15 C16 1.400(5)
C16 H16 0.9500
C17 O1 1.403(5)
C17 H17A 0.9800
C17 H17B 0.9800
C17 H17C 0.9800
C18 O2 1.426(5)
C18 H18A 0.9800
C18 H18B 0.9800
C18 H18C 0.9800
C19 O3 1.440(5)
C19 H19A 0.9800
C19 H19B 0.9800
C19 H19C 0.9800
C20 C25 1.381(5)
C20 C21 1.396(6)
C21 C22 1.388(5)
C21 H21 0.9500
C22 O4 1.366(5)
C22 C23 1.382(5)
C23 O5 1.385(4)
C23 C24 1.396(6)
C24 O6 1.364(5)
C24 C25 1.376(5)
C25 H25 0.9500
C26 O4 1.426(5)
C26 H26A 0.9800
C26 H26B 0.9800
C26 H26C 0.9800
C27 O5 1.440(5)
C27 H27A 0.9800
C27 H27B 0.9800
C27 H27C 0.9800
C28 O6 1.425(5)
C28 H28A 0.9800
C28 H28B 0.9800
C28 H28C 0.9800

loop_
_geom_torsion_atom_site_label_1
_geom_torsion_atom_site_label_2
_geom_torsion_atom_site_label_3
_geom_torsion_atom_site_label_4
_geom_torsion
C11 C1 C2 C3 66(2)
C10 C1 C2 C3 -54(2)
C1 C2 C3 C4 23(5)
C2 C3 C4 C5 12(3)
C3 C4 C5 C6 -69.5(5)
C4 C5 C6 C7 120.0(5)
C5 C6 C7 C8 -62.0(6)
C6 C7 C8 C9 -11(4)
C7 C8 C9 C10 22(6)
C8 C9 C10 C20 91(2)
C8 C9 C10 C1 -34(2)
C2 C1 C10 C9 43.9(4)
C11 C1 C10 C9 -77.5(5)
C2 C1 C10 C20 -80.2(5)
C11 C1 C10 C20 158.3(4)
C2 C1 C11 C16 -29.8(6)
C10 C1 C11 C16 89.9(5)
C2 C1 C11 C12 151.9(4)
C10 C1 C11 C12 -88.5(5)
C16 C11 C12 C13 -0.8(7)
C1 C11 C12 C13 177.6(4)
C11 C12 C13 O1 179.4(5)
C11 C12 C13 C14 -0.1(7)
O1 C13 C14 O2 -2.4(6)
C12 C13 C14 O2 177.2(4)
O1 C13 C14 C15 -179.8(4)
C12 C13 C14 C15 -0.3(7)
O2 C14 C15 O3 4.7(6)
C13 C14 C15 O3 -177.7(4)
O2 C14 C15 C16 -176.1(4)
C13 C14 C15 C16 1.4(7)
C12 C11 C16 C15 1.9(7)
C1 C11 C16 C15 -176.4(4)
O3 C15 C16 C11 176.9(4)
C14 C15 C16 C11 -2.3(7)
C9 C10 C20 C25 135.4(4)
C1 C10 C20 C25 -101.6(5)
C9 C10 C20 C21 -45.9(6)
C1 C10 C20 C21 77.1(5)
C25 C20 C21 C22 -0.9(7)
C10 C20 C21 C22 -179.6(4)
C20 C21 C22 O4 180.0(4)
C20 C21 C22 C23 0.7(7)
O4 C22 C23 O5 -0.6(6)
C21 C22 C23 O5 178.7(4)
O4 C22 C23 C24 -179.8(4)
C21 C22 C23 C24 -0.5(7)
C22 C23 C24 O6 -179.2(4)
O5 C23 C24 O6 1.6(6)
C22 C23 C24 C25 0.5(7)
O5 C23 C24 C25 -178.7(4)
O6 C24 C25 C20 178.9(4)
C23 C24 C25 C20 -0.8(7)
C21 C20 C25 C24 1.0(7)
C10 C20 C25 C24 179.6(4)
C12 C13 O1 C17 18.8(7)
C14 C13 O1 C17 -161.6(5)
C15 C14 O2 C18 -104.3(5)
C13 C14 O2 C18 78.3(6)
C14 C15 O3 C19 172.6(4)
C16 C15 O3 C19 -6.5(7)
C23 C22 O4 C26 -175.2(4)
C21 C22 O4 C26 5.5(7)
C22 C23 O5 C27 93.5(5)
C24 C23 O5 C27 -87.3(5)
C25 C24 O6 C28 -0.3(7)
C23 C24 O6 C28 179.4(4)
